data_4307805
loop_
_publ_author_name
'Michael Middleditch'
'James C. Anderson'
'Alexander J. Blake'
'Clare Wilson'

_publ_section_title
;
A Series of [3 + 2] Cycloaddition Products from the Reaction of Rhenium Oxo
Complexes with Diphenyl Ketene
;
_journal_name_full 'Inorganic Chemistry'
_journal_page_first 2797
_journal_page_last 2804
_journal_paper_doi 10.1021/ic062290b
_journal_volume 46
_journal_year 2007
_chemical_formula_moiety 'C24 H19 N6 O2 Re, Re O4, C H2 Cl2, 0.25(C H4 O)'
_chemical_formula_sum 'C25.25 H22 Cl2 N6 O8.25 Re2'
_chemical_formula_weight 984.79
_chemical_name_systematic
; 
 ? 
;
_space_group_IT_number 14
_symmetry_cell_setting monoclinic
_symmetry_space_group_name_Hall '-P 2yn'
_symmetry_space_group_name_H-M 'P 1 21/n 1'
_atom_sites_solution_hydrogens geom
_atom_sites_solution_primary direct
_atom_sites_solution_secondary difmap
_audit_creation_method 'enCIFer editing of SHELXL97 CIF output'
_cell_angle_alpha 90.00
_cell_angle_beta 104.291(2)
_cell_angle_gamma 90.00
_cell_formula_units_Z 4
_cell_length_a 8.5255(4)
_cell_length_b 31.2728(14)
_cell_length_c 12.1317(6)
_cell_measurement_reflns_used 13555
_cell_measurement_temperature 150(2)
_cell_measurement_theta_max 27.5
_cell_measurement_theta_min 2.55
_cell_volume 3134.4(3)
_computing_cell_refinement 'Bruker SAINT version 6.36a (Bruker, 2000)'
_computing_data_collection 'Bruker SMART version 5.625 (Bruker, 2001)'
_computing_data_reduction 'Bruker SAINT; Bruker SHELXTL (Bruker, 2001)'
_computing_molecular_graphics 'PLATON (Spek, 2003)'
_computing_publication_material 'enCIFer (Allen et al., 2004); PLATON'
_computing_structure_refinement 'SHELXL97 (Sheldrick, 1998)'
_computing_structure_solution 'SIR92 (Altomare et al., 1994)'
_diffrn_ambient_temperature 150(2)
_diffrn_measured_fraction_theta_full 0.996
_diffrn_measured_fraction_theta_max 0.995
_diffrn_measurement_device_type 'Bruker SMART APEX CCD area detector'
_diffrn_measurement_method omega
_diffrn_radiation_monochromator graphite
_diffrn_radiation_source 'sealed tube'
_diffrn_radiation_type MoK\a
_diffrn_radiation_wavelength 0.71073
_diffrn_reflns_av_R_equivalents 0.061
_diffrn_reflns_av_sigmaI/netI 0.024
_diffrn_reflns_limit_h_max 10
_diffrn_reflns_limit_h_min -11
_diffrn_reflns_limit_k_max 40
_diffrn_reflns_limit_k_min -40
_diffrn_reflns_limit_l_max 15
_diffrn_reflns_limit_l_min -15
_diffrn_reflns_number 28970
_diffrn_reflns_theta_full 27.50
_diffrn_reflns_theta_max 27.52
_diffrn_reflns_theta_min 2.17
_diffrn_standards_decay_% 0
_diffrn_standards_number 0
_exptl_absorpt_coefficient_mu 7.944
_exptl_absorpt_correction_T_max 0.081
_exptl_absorpt_correction_T_min 0.029
_exptl_absorpt_correction_type multi-scan
_exptl_absorpt_process_details '(SHELXTL; Bruker, 2001)'
_exptl_crystal_colour purple
_exptl_crystal_density_diffrn 2.087
_exptl_crystal_density_method 'not measured'
_exptl_crystal_description 'triangular plate'
_exptl_crystal_F_000 1862
_exptl_crystal_size_max 0.27
_exptl_crystal_size_mid 0.26
_exptl_crystal_size_min 0.06
_platon_squeeze_details
; 
 See above
;
_refine_diff_density_max 2.12
_refine_diff_density_min -1.01
_refine_diff_density_rms 0.16
_refine_ls_extinction_method none
_refine_ls_goodness_of_fit_ref 1.010
_refine_ls_hydrogen_treatment constr
_refine_ls_matrix_type full
_refine_ls_number_parameters 388
_refine_ls_number_reflns 7171
_refine_ls_number_restraints 0
_refine_ls_restrained_S_all 1.010
_refine_ls_R_factor_all 0.0351
_refine_ls_R_factor_gt 0.0312
_refine_ls_shift/su_max 0.001
_refine_ls_shift/su_mean 0.000
_refine_ls_structure_factor_coef Fsqd
_refine_ls_weighting_details 'calc w=1/[\s^2^(Fo^2^)+(0.055P)^2^] where P=(Fo^2^+2Fc^2^)/3'
_refine_ls_weighting_scheme calc
_refine_ls_wR_factor_gt 0.0803
_refine_ls_wR_factor_ref 0.0820
_reflns_number_gt 6336
_reflns_number_total 7325
_reflns_threshold_expression >2sigma(I)
_cod_data_source_file ic062290bsi20061201_094724_3.cif
_cod_data_source_block 11
_cod_depositor_comments
;
The following automatic conversions were performed:
'_symmetry_cell_setting' value 'Monoclinic' changed to 'monoclinic'
according to '/home/saulius/struct/CIF-dictionaries/cif_core.dic'
dictionary named 'cif_core.dic' version 2.4.1 from 2010-06-29.

Automatic conversion script
Id: cif_fix_enum 1527 2010-12-29 10:47:43Z saulius 
;
_cod_original_sg_symbol_H-M 'P 21/n'
_cod_database_code 4307805

loop_
_symmetry_equiv_pos_as_xyz
'x, y, z'
'-x+1/2, y+1/2, -z+1/2'
'-x, -y, -z'
'x-1/2, -y-1/2, z-1/2'

loop_
_atom_site_label
_atom_site_type_symbol
_atom_site_fract_x
_atom_site_fract_y
_atom_site_fract_z
_atom_site_U_iso_or_equiv
_atom_site_adp_type
_atom_site_occupancy
_atom_site_symmetry_multiplicity
_atom_site_calc_flag
_atom_site_refinement_flags
_atom_site_disorder_assembly
_atom_site_disorder_group
Re Re 0.516389(19) 0.175655(5) 0.106610(13) 0.02962(6) Uani 1 1 d . . .
O3 O 0.3548(4) 0.15984(11) 0.1517(3) 0.0450(8) Uani 1 1 d . . .
C7 C 0.7318(5) 0.10036(14) 0.0331(4) 0.0361(9) Uani 1 1 d . . .
H1 H 0.7915 0.0757 0.0104 0.043 Uiso 1 1 calc R . .
N4 N 0.8189(4) 0.13918(12) 0.0251(3) 0.0360(8) Uani 1 1 d . . .
N3 N 0.7545(4) 0.17714(11) 0.0510(3) 0.0338(8) Uani 1 1 d . . .
C4 C 0.8568(5) 0.20730(15) 0.0334(4) 0.0375(10) Uani 1 1 d . . .
H4 H 0.8439 0.2370 0.0444 0.045 Uiso 1 1 calc R . .
C5 C 0.9838(6) 0.18949(17) -0.0029(4) 0.0433(11) Uani 1 1 d . . .
H5 H 1.0718 0.2040 -0.0212 0.052 Uiso 1 1 calc R . .
C6 C 0.9549(5) 0.14562(16) -0.0069(4) 0.0401(10) Uani 1 1 d . . .
H6 H 1.0206 0.1242 -0.0285 0.048 Uiso 1 1 calc R . .
N5 N 0.7215(4) 0.09439(11) 0.1491(3) 0.0341(8) Uani 1 1 d . . .
N2 N 0.6560(4) 0.12585(12) 0.2015(3) 0.0368(8) Uani 1 1 d . . .
C9 C 0.6781(6) 0.11306(17) 0.3088(4) 0.0465(11) Uani 1 1 d . . .
H9 H 0.6435 0.1285 0.3660 0.056 Uiso 1 1 calc R . .
C10 C 0.7593(7) 0.07384(17) 0.3258(4) 0.0538(14) Uani 1 1 d . . .
H10 H 0.7890 0.0580 0.3947 0.065 Uiso 1 1 calc R . .
C11 C 0.7871(6) 0.06300(16) 0.2240(4) 0.0450(11) Uani 1 1 d . . .
H11 H 0.8420 0.0382 0.2081 0.054 Uiso 1 1 calc R . .
N6 N 0.5712(4) 0.10302(11) -0.0445(3) 0.0337(8) Uani 1 1 d . . .
N1 N 0.4747(4) 0.13677(11) -0.0362(3) 0.0321(7) Uani 1 1 d . . .
C14 C 0.3579(5) 0.13727(15) -0.1318(4) 0.0371(10) Uani 1 1 d . . .
H14 H 0.2715 0.1573 -0.1496 0.045 Uiso 1 1 calc R . .
C15 C 0.3820(6) 0.10369(17) -0.2019(4) 0.0466(11) Uani 1 1 d . . .
H15 H 0.3162 0.0966 -0.2748 0.056 Uiso 1 1 calc R . .
C16 C 0.5186(6) 0.08324(16) -0.1448(4) 0.0417(10) Uani 1 1 d . . .
H16 H 0.5676 0.0593 -0.1711 0.050 Uiso 1 1 calc R . .
C1 C 0.5969(5) 0.26096(14) 0.1799(3) 0.0339(9) Uani 1 1 d . . .
C2 C 0.4721(5) 0.26585(13) 0.0645(3) 0.0308(8) Uani 1 1 d . . .
O1 O 0.6304(4) 0.22034(10) 0.2100(2) 0.0369(7) Uani 1 1 d . . .
O4 O 0.6568(4) 0.29024(11) 0.2380(3) 0.0490(9) Uani 1 1 d . . .
O2 O 0.4500(3) 0.22466(9) 0.0106(2) 0.0314(6) Uani 1 1 d . . .
C1P C 0.5327(5) 0.29746(14) -0.0128(3) 0.0319(9) Uani 1 1 d . . .
C2P C 0.5562(5) 0.28372(16) -0.1164(4) 0.0373(10) Uani 1 1 d . . .
C3P C 0.6086(6) 0.31287(18) -0.1873(4) 0.0452(11) Uani 1 1 d . . .
H3P H 0.6262 0.3034 -0.2577 0.054 Uiso 1 1 calc R . .
C4P C 0.6350(6) 0.35536(18) -0.1557(5) 0.0501(13) Uani 1 1 d . . .
H4P H 0.6705 0.3751 -0.2039 0.060 Uiso 1 1 calc R . .
C5P C 0.6089(6) 0.36871(17) -0.0523(5) 0.0494(12) Uani 1 1 d . . .
H5P H 0.6261 0.3978 -0.0301 0.059 Uiso 1 1 calc R . .
C6P C 0.5585(6) 0.34026(16) 0.0179(4) 0.0426(10) Uani 1 1 d . . .
H6P H 0.5410 0.3499 0.0882 0.051 Uiso 1 1 calc R . .
C7P C 0.3103(5) 0.28116(13) 0.0836(3) 0.0304(8) Uani 1 1 d . . .
C8P C 0.1849(5) 0.28974(15) -0.0131(4) 0.0385(10) Uani 1 1 d . . .
H8 H 0.2011 0.2852 -0.0869 0.046 Uiso 1 1 calc R . .
C9P C 0.0380(6) 0.30474(17) -0.0007(5) 0.0480(12) Uani 1 1 d . . .
H9P H -0.0470 0.3099 -0.0665 0.058 Uiso 1 1 calc R . .
C10P C 0.0123(6) 0.31242(17) 0.1052(5) 0.0502(13) Uani 1 1 d . . .
H10P H -0.0890 0.3231 0.1123 0.060 Uiso 1 1 calc R . .
C11P C 0.1344(6) 0.30451(16) 0.2005(5) 0.0480(12) Uani 1 1 d . . .
H11P H 0.1172 0.3098 0.2737 0.058 Uiso 1 1 calc R . .
C12P C 0.2830(6) 0.28884(15) 0.1905(4) 0.0409(10) Uani 1 1 d . . .
H12P H 0.3664 0.2833 0.2570 0.049 Uiso 1 1 calc R . .
Re2 Re 0.22346(2) 0.035243(6) 0.078096(17) 0.04133(7) Uani 1 1 d . . .
O21 O 0.4211(6) 0.0427(2) 0.1368(6) 0.132(3) Uani 1 1 d . . .
O22 O 0.1813(5) -0.01782(12) 0.0511(4) 0.0723(12) Uani 1 1 d . . .
O23 O 0.1094(7) 0.05468(17) 0.1653(5) 0.0932(17) Uani 1 1 d . . .
O24 O 0.1737(8) 0.06467(19) -0.0442(5) 0.109(2) Uani 1 1 d . . .
C1S C 0.4301(13) 0.4523(3) 0.2243(7) 0.107(3) Uani 1 1 d . . .
H1SA H 0.5098 0.4533 0.2990 0.128 Uiso 1 1 calc R . .
H1SB H 0.3453 0.4737 0.2258 0.128 Uiso 1 1 calc R . .
Cl1 Cl 0.3425(3) 0.40258(6) 0.2076(2) 0.1020(7) Uani 1 1 d . . .
Cl2 Cl 0.5265(2) 0.46667(5) 0.11999(12) 0.0683(4) Uani 1 1 d . . .

loop_
_atom_site_aniso_label
_atom_site_aniso_U_11
_atom_site_aniso_U_22
_atom_site_aniso_U_33
_atom_site_aniso_U_23
_atom_site_aniso_U_13
_atom_site_aniso_U_12
Re 0.03180(10) 0.03108(10) 0.02505(9) 0.00126(6) 0.00522(6) 0.00549(6)
O3 0.0468(18) 0.0434(19) 0.051(2) 0.0025(16) 0.0237(16) 0.0075(15)
C7 0.035(2) 0.032(2) 0.038(2) 0.0002(18) 0.0040(17) 0.0054(17)
N4 0.0325(18) 0.036(2) 0.038(2) -0.0034(15) 0.0074(15) 0.0039(15)
N3 0.0325(18) 0.0284(19) 0.037(2) -0.0013(14) 0.0029(15) 0.0037(14)
C4 0.035(2) 0.037(2) 0.038(2) 0.0044(18) 0.0038(18) 0.0009(18)
C5 0.037(2) 0.047(3) 0.042(3) 0.003(2) 0.0040(19) 0.000(2)
C6 0.034(2) 0.047(3) 0.038(2) 0.000(2) 0.0062(18) 0.0050(19)
N5 0.0334(18) 0.0309(19) 0.0365(19) 0.0030(15) 0.0055(14) 0.0054(15)
N2 0.042(2) 0.035(2) 0.0306(18) 0.0011(15) 0.0042(15) 0.0045(16)
C9 0.055(3) 0.047(3) 0.032(2) 0.003(2) 0.001(2) 0.004(2)
C10 0.064(3) 0.045(3) 0.041(3) 0.011(2) -0.008(2) 0.003(2)
C11 0.040(2) 0.034(2) 0.054(3) 0.007(2) -0.001(2) 0.0063(19)
N6 0.0299(17) 0.0327(19) 0.0364(19) -0.0034(15) 0.0044(14) 0.0019(14)
N1 0.0316(17) 0.0319(18) 0.0317(18) 0.0006(14) 0.0058(14) 0.0028(14)
C14 0.032(2) 0.039(2) 0.037(2) 0.0062(19) 0.0023(17) 0.0000(18)
C15 0.050(3) 0.052(3) 0.034(2) -0.006(2) 0.001(2) -0.004(2)
C16 0.045(2) 0.037(2) 0.042(2) -0.008(2) 0.009(2) -0.004(2)
C1 0.033(2) 0.040(2) 0.0260(19) 0.0000(17) 0.0018(15) 0.0066(18)
C2 0.032(2) 0.030(2) 0.0272(19) -0.0027(16) 0.0027(15) 0.0031(16)
O1 0.0419(16) 0.0369(17) 0.0266(14) -0.0007(12) -0.0019(12) 0.0084(13)
O4 0.055(2) 0.0408(19) 0.0391(18) -0.0074(15) -0.0115(15) -0.0018(16)
O2 0.0371(15) 0.0314(15) 0.0222(13) -0.0025(11) 0.0005(11) 0.0045(12)
C1P 0.0266(19) 0.036(2) 0.032(2) 0.0027(17) 0.0051(15) 0.0023(16)
C2P 0.035(2) 0.050(3) 0.025(2) 0.0038(18) 0.0055(16) 0.0024(19)
C3P 0.039(2) 0.063(3) 0.032(2) 0.009(2) 0.0061(18) 0.001(2)
C4P 0.039(2) 0.056(3) 0.056(3) 0.022(3) 0.014(2) 0.002(2)
C5P 0.044(3) 0.041(3) 0.066(3) 0.007(2) 0.019(2) -0.001(2)
C6P 0.044(3) 0.039(3) 0.046(3) -0.001(2) 0.015(2) 0.001(2)
C7P 0.035(2) 0.031(2) 0.0246(19) 0.0020(16) 0.0063(15) 0.0011(16)
C8P 0.032(2) 0.045(3) 0.036(2) 0.0038(19) 0.0054(17) -0.0013(19)
C9P 0.032(2) 0.053(3) 0.056(3) 0.009(2) 0.004(2) -0.001(2)
C10P 0.039(3) 0.035(3) 0.084(4) -0.001(2) 0.029(3) 0.000(2)
C11P 0.059(3) 0.038(3) 0.055(3) -0.003(2) 0.029(3) 0.000(2)
C12P 0.050(3) 0.040(3) 0.033(2) -0.0020(19) 0.0124(19) 0.004(2)
Re2 0.03727(11) 0.03402(11) 0.05365(13) -0.00390(8) 0.01302(8) -0.00363(7)
O21 0.046(3) 0.171(7) 0.166(6) -0.065(5) 0.005(3) -0.023(3)
O22 0.068(3) 0.034(2) 0.115(4) -0.017(2) 0.023(2) -0.0005(18)
O23 0.101(4) 0.083(4) 0.115(4) -0.044(3) 0.064(3) -0.020(3)
O24 0.139(5) 0.094(4) 0.111(4) 0.049(4) 0.060(4) 0.034(4)
C1S 0.179(10) 0.089(6) 0.073(5) -0.021(4) 0.071(6) -0.046(6)
Cl1 0.1497(19) 0.0649(11) 0.1216(16) -0.0234(11) 0.0911(15) -0.0284(12)
Cl2 0.0946(12) 0.0635(10) 0.0473(8) -0.0025(6) 0.0186(7) -0.0213(8)

loop_
_atom_type_symbol
_atom_type_description
_atom_type_scat_dispersion_real
_atom_type_scat_dispersion_imag
_atom_type_scat_source
C C 0.0033 0.0016 'International Tables Vol C Tables 4.2.6.8 and 6.1.1.4'
H H 0.0000 0.0000 'International Tables Vol C Tables 4.2.6.8 and 6.1.1.4'
N N 0.0061 0.0033 'International Tables Vol C Tables 4.2.6.8 and 6.1.1.4'
O O 0.0106 0.0060 'International Tables Vol C Tables 4.2.6.8 and 6.1.1.4'
Re Re -1.0185 7.2310 'International Tables Vol C Tables 4.2.6.8 and 6.1.1.4'
Cl Cl 0.1484 0.1585 'International Tables Vol C Tables 4.2.6.8 and 6.1.1.4'

loop_
_geom_angle_atom_site_label_1
_geom_angle_atom_site_label_2
_geom_angle_atom_site_label_3
_geom_angle
_geom_angle_site_symmetry_1
_geom_angle_site_symmetry_3
_geom_angle_publ_flag
O3 Re O1 108.56(15) . . ?
O3 Re O2 106.83(15) . . ?
O3 Re N3 163.79(14) . . ?
O3 Re N2 90.16(16) . . ?
O3 Re N1 96.55(15) . . ?
O1 Re O2 81.12(12) . . ?
O1 Re N3 80.73(13) . . ?
O1 Re N2 93.04(13) . . ?
O1 Re N1 154.80(14) . . ?
O2 Re N3 87.44(12) . . ?
O2 Re N2 162.99(14) . . ?
O2 Re N1 89.82(12) . . ?
N3 Re N2 75.83(14) . . ?
N3 Re N1 75.39(13) . . ?
N2 Re N1 88.86(14) . . ?
N4 C7 N5 109.4(4) . . ?
N4 C7 N6 109.0(3) . . ?
N5 C7 N6 111.3(4) . . ?
N4 C7 H1 109.1 . . ?
N5 C7 H1 109.1 . . ?
N6 C7 H1 109.1 . . ?
C6 N4 N3 111.3(4) . . ?
C6 N4 C7 130.6(4) . . ?
N3 N4 C7 118.1(3) . . ?
C4 N3 N4 105.0(4) . . ?
C4 N3 Re 136.2(3) . . ?
N4 N3 Re 118.8(3) . . ?
N3 C4 C5 111.1(4) . . ?
N3 C4 H4 124.5 . . ?
C5 C4 H4 124.5 . . ?
C4 C5 C6 105.2(4) . . ?
C4 C5 H5 127.4 . . ?
C6 C5 H5 127.4 . . ?
N4 C6 C5 107.4(4) . . ?
N4 C6 H6 126.3 . . ?
C5 C6 H6 126.3 . . ?
C11 N5 N2 110.9(4) . . ?
C11 N5 C7 129.1(4) . . ?
N2 N5 C7 119.5(3) . . ?
C9 N2 N5 105.3(4) . . ?
C9 N2 Re 132.6(3) . . ?
N5 N2 Re 121.1(3) . . ?
N2 C9 C10 110.7(5) . . ?
N2 C9 H9 124.6 . . ?
C10 C9 H9 124.6 . . ?
C11 C10 C9 106.0(4) . . ?
C11 C10 H10 127.0 . . ?
C9 C10 H10 127.0 . . ?
C10 C11 N5 107.0(4) . . ?
C10 C11 H11 126.5 . . ?
N5 C11 H11 126.5 . . ?
C16 N6 N1 110.7(3) . . ?
C16 N6 C7 127.6(4) . . ?
N1 N6 C7 119.0(3) . . ?
C14 N1 N6 106.4(3) . . ?
C14 N1 Re 131.2(3) . . ?
N6 N1 Re 122.4(2) . . ?
N1 C14 C15 109.3(4) . . ?
N1 C14 H14 125.3 . . ?
C15 C14 H14 125.3 . . ?
C16 C15 C14 106.2(4) . . ?
C16 C15 H15 126.9 . . ?
C14 C15 H15 126.9 . . ?
N6 C16 C15 107.4(4) . . ?
N6 C16 H16 126.3 . . ?
C15 C16 H16 126.3 . . ?
O4 C1 O1 122.6(4) . . ?
O4 C1 C2 124.1(4) . . ?
O1 C1 C2 113.4(3) . . ?
O2 C2 C7P 109.1(3) . . ?
O2 C2 C1P 109.0(3) . . ?
C7P C2 C1P 110.0(3) . . ?
O2 C2 C1 108.0(3) . . ?
C7P C2 C1 109.8(3) . . ?
C1P C2 C1 110.9(3) . . ?
C1 O1 Re 117.6(2) . . ?
C2 O2 Re 116.9(2) . . ?
C2P C1P C6P 119.4(4) . . ?
C2P C1P C2 119.9(4) . . ?
C6P C1P C2 120.6(4) . . ?
C1P C2P C3P 119.6(5) . . ?
C4P C3P C2P 120.6(5) . . ?
C4P C3P H3P 119.7 . . ?
C2P C3P H3P 119.7 . . ?
C3P C4P C5P 119.1(5) . . ?
C3P C4P H4P 120.5 . . ?
C5P C4P H4P 120.5 . . ?
C6P C5P C4P 120.6(5) . . ?
C6P C5P H5P 119.7 . . ?
C4P C5P H5P 119.7 . . ?
C5P C6P C1P 120.7(5) . . ?
C5P C6P H6P 119.7 . . ?
C1P C6P H6P 119.7 . . ?
C12P C7P C8P 118.4(4) . . ?
C12P C7P C2 124.0(4) . . ?
C8P C7P C2 117.5(4) . . ?
C9P C8P C7P 119.9(4) . . ?
C9P C8P H8 120.0 . . ?
C7P C8P H8 120.0 . . ?
C10P C9P C8P 121.2(5) . . ?
C10P C9P H9P 119.4 . . ?
C8P C9P H9P 119.4 . . ?
C11P C10P C9P 119.5(5) . . ?
C11P C10P H10P 120.3 . . ?
C9P C10P H10P 120.3 . . ?
C10P C11P C12P 120.5(5) . . ?
C10P C11P H11P 119.8 . . ?
C12P C11P H11P 119.8 . . ?
C11P C12P C7P 120.4(4) . . ?
C11P C12P H12P 119.8 . . ?
C7P C12P H12P 119.8 . . ?
O21 Re2 O22 111.0(3) . . ?
O21 Re2 O23 110.6(3) . . ?
O21 Re2 O24 107.6(4) . . ?
O22 Re2 O23 109.7(2) . . ?
O22 Re2 O24 111.1(3) . . ?
O23 Re2 O24 106.7(3) . . ?
Cl1 C1S Cl2 114.9(4) . . ?
Cl1 C1S H1SA 108.5 . . ?
Cl2 C1S H1SA 108.5 . . ?
Cl1 C1S H1SB 108.5 . . ?
Cl2 C1S H1SB 108.5 . . ?
H1SA C1S H1SB 107.5 . . ?

loop_
_geom_bond_atom_site_label_1
_geom_bond_atom_site_label_2
_geom_bond_distance
_geom_bond_site_symmetry_2
_geom_bond_publ_flag
Re O3 1.677(3) . ?
Re O1 1.967(3) . ?
Re O2 1.924(3) . ?
Re N3 2.292(4) . ?
Re N2 2.119(4) . ?
Re N1 2.074(3) . ?
C7 N4 1.439(6) . ?
C7 N5 1.443(6) . ?
C7 N6 1.460(5) . ?
C7 H1 1.0000 . ?
N4 C6 1.326(6) . ?
N4 N3 1.376(5) . ?
N3 C4 1.337(6) . ?
C4 C5 1.383(7) . ?
C4 H4 0.9500 . ?
C5 C6 1.392(7) . ?
C5 H5 0.9500 . ?
C6 H6 0.9500 . ?
N5 C11 1.361(6) . ?
N5 N2 1.363(5) . ?
N2 C9 1.330(6) . ?
C9 C10 1.398(7) . ?
C9 H9 0.9500 . ?
C10 C11 1.357(8) . ?
C10 H10 0.9500 . ?
C11 H11 0.9500 . ?
N6 C16 1.339(6) . ?
N6 N1 1.358(5) . ?
N1 C14 1.329(5) . ?
C14 C15 1.398(7) . ?
C14 H14 0.9500 . ?
C15 C16 1.358(7) . ?
C15 H15 0.9500 . ?
C16 H16 0.9500 . ?
C1 O4 1.192(5) . ?
C1 O1 1.333(5) . ?
C1 C2 1.542(5) . ?
C2 O2 1.436(5) . ?
C2 C7P 1.531(6) . ?
C2 C1P 1.537(6) . ?
C1P C2P 1.389(6) . ?
C1P C6P 1.392(7) . ?
C2P C3P 1.399(6) . ?
C3P C4P 1.386(8) . ?
C3P H3P 0.9500 . ?
C4P C5P 1.391(8) . ?
C4P H4P 0.9500 . ?
C5P C6P 1.372(7) . ?
C5P H5P 0.9500 . ?
C6P H6P 0.9500 . ?
C7P C12P 1.394(6) . ?
C7P C8P 1.405(6) . ?
C8P C9P 1.379(7) . ?
C8P H8 0.9500 . ?
C9P C10P 1.377(7) . ?
C9P H9P 0.9500 . ?
C10P C11P 1.374(7) . ?
C10P H10P 0.9500 . ?
C11P C12P 1.391(7) . ?
C11P H11P 0.9500 . ?
C12P H12P 0.9500 . ?
Re2 O21 1.676(5) . ?
Re2 O22 1.712(4) . ?
Re2 O23 1.715(4) . ?
Re2 O24 1.709(5) . ?
C1S Cl1 1.715(8) . ?
C1S Cl2 1.730(7) . ?
C1S H1SA 0.9900 . ?
C1S H1SB 0.9900 . ?

loop_
_geom_torsion_atom_site_label_1
_geom_torsion_atom_site_label_2
_geom_torsion_atom_site_label_3
_geom_torsion_atom_site_label_4
_geom_torsion
_geom_torsion_site_symmetry_1
_geom_torsion_site_symmetry_2
_geom_torsion_site_symmetry_3
_geom_torsion_site_symmetry_4
_geom_torsion_publ_flag
N5 C7 N4 C6 119.9(5) . . . . ?
N6 C7 N4 C6 -118.2(5) . . . . ?
N5 C7 N4 N3 -62.0(5) . . . . ?
N6 C7 N4 N3 59.9(5) . . . . ?
C6 N4 N3 C4 0.1(5) . . . . ?
C7 N4 N3 C4 -178.4(4) . . . . ?
C6 N4 N3 Re 179.1(3) . . . . ?
C7 N4 N3 Re 0.7(5) . . . . ?
O3 Re N3 C4 -166.6(5) . . . . ?
O2 Re N3 C4 41.2(4) . . . . ?
O1 Re N3 C4 -40.2(4) . . . . ?
N1 Re N3 C4 131.7(4) . . . . ?
N2 Re N3 C4 -135.7(4) . . . . ?
O3 Re N3 N4 14.8(7) . . . . ?
O2 Re N3 N4 -137.4(3) . . . . ?
O1 Re N3 N4 141.2(3) . . . . ?
N1 Re N3 N4 -46.9(3) . . . . ?
N2 Re N3 N4 45.6(3) . . . . ?
N4 N3 C4 C5 0.0(5) . . . . ?
Re N3 C4 C5 -178.8(3) . . . . ?
N3 C4 C5 C6 -0.1(5) . . . . ?
N3 N4 C6 C5 -0.2(5) . . . . ?
C7 N4 C6 C5 178.0(4) . . . . ?
C4 C5 C6 N4 0.2(5) . . . . ?
N4 C7 N5 C11 -115.1(5) . . . . ?
N6 C7 N5 C11 124.4(5) . . . . ?
N4 C7 N5 N2 55.7(5) . . . . ?
N6 C7 N5 N2 -64.8(5) . . . . ?
C11 N5 N2 C9 -1.5(5) . . . . ?
C7 N5 N2 C9 -173.9(4) . . . . ?
C11 N5 N2 Re -171.9(3) . . . . ?
C7 N5 N2 Re 15.8(5) . . . . ?
O3 Re N2 C9 -49.3(5) . . . . ?
O2 Re N2 C9 128.5(5) . . . . ?
O1 Re N2 C9 59.3(5) . . . . ?
N1 Re N2 C9 -145.8(5) . . . . ?
N3 Re N2 C9 139.0(5) . . . . ?
O3 Re N2 N5 118.0(3) . . . . ?
O2 Re N2 N5 -64.2(6) . . . . ?
O1 Re N2 N5 -133.4(3) . . . . ?
N1 Re N2 N5 21.4(3) . . . . ?
N3 Re N2 N5 -53.8(3) . . . . ?
N5 N2 C9 C10 0.8(6) . . . . ?
Re N2 C9 C10 169.5(4) . . . . ?
N2 C9 C10 C11 0.3(6) . . . . ?
C9 C10 C11 N5 -1.2(6) . . . . ?
N2 N5 C11 C10 1.7(5) . . . . ?
C7 N5 C11 C10 173.2(5) . . . . ?
N4 C7 N6 C16 104.9(5) . . . . ?
N5 C7 N6 C16 -134.4(5) . . . . ?
N4 C7 N6 N1 -54.8(5) . . . . ?
N5 C7 N6 N1 65.9(5) . . . . ?
C16 N6 N1 C14 1.6(5) . . . . ?
C7 N6 N1 C14 164.4(4) . . . . ?
C16 N6 N1 Re -179.9(3) . . . . ?
C7 N6 N1 Re -17.1(5) . . . . ?
O3 Re N1 C14 67.5(4) . . . . ?
O2 Re N1 C14 -39.5(4) . . . . ?
O1 Re N1 C14 -107.8(4) . . . . ?
N2 Re N1 C14 157.5(4) . . . . ?
N3 Re N1 C14 -126.9(4) . . . . ?
O3 Re N1 N6 -110.6(3) . . . . ?
O2 Re N1 N6 142.4(3) . . . . ?
O1 Re N1 N6 74.1(4) . . . . ?
N2 Re N1 N6 -20.6(3) . . . . ?
N3 Re N1 N6 55.0(3) . . . . ?
N6 N1 C14 C15 -0.7(5) . . . . ?
Re N1 C14 C15 -179.0(3) . . . . ?
N1 C14 C15 C16 -0.4(6) . . . . ?
N1 N6 C16 C15 -1.8(5) . . . . ?
C7 N6 C16 C15 -162.8(4) . . . . ?
C14 C15 C16 N6 1.3(6) . . . . ?
O4 C1 C2 O2 169.8(4) . . . . ?
O1 C1 C2 O2 -11.2(5) . . . . ?
O4 C1 C2 C7P -71.4(6) . . . . ?
O1 C1 C2 C7P 107.7(4) . . . . ?
O4 C1 C2 C1P 50.5(6) . . . . ?
O1 C1 C2 C1P -130.5(4) . . . . ?
O4 C1 O1 Re 178.2(4) . . . . ?
C2 C1 O1 Re -0.9(5) . . . . ?
O3 Re O1 C1 -95.8(3) . . . . ?
O2 Re O1 C1 9.1(3) . . . . ?
N1 Re O1 C1 79.2(4) . . . . ?
N2 Re O1 C1 173.0(3) . . . . ?
N3 Re O1 C1 97.9(3) . . . . ?
C7P C2 O2 Re -100.3(3) . . . . ?
C1P C2 O2 Re 139.5(3) . . . . ?
C1 C2 O2 Re 19.0(4) . . . . ?
O3 Re O2 C2 90.7(3) . . . . ?
O1 Re O2 C2 -16.1(3) . . . . ?
N1 Re O2 C2 -172.5(3) . . . . ?
N2 Re O2 C2 -86.9(5) . . . . ?
N3 Re O2 C2 -97.1(3) . . . . ?
O2 C2 C1P C2P 0.2(5) . . . . ?
C7P C2 C1P C2P -119.4(4) . . . . ?
C1 C2 C1P C2P 118.9(4) . . . . ?
O2 C2 C1P C6P 177.7(4) . . . . ?
C7P C2 C1P C6P 58.1(5) . . . . ?
C1 C2 C1P C6P -63.6(5) . . . . ?
C6P C1P C2P C3P 1.3(6) . . . . ?
C2 C1P C2P C3P 178.8(4) . . . . ?
C1P C2P C3P C4P -0.9(7) . . . . ?
C2P C3P C4P C5P 0.0(7) . . . . ?
C3P C4P C5P C6P 0.4(7) . . . . ?
C4P C5P C6P C1P 0.1(7) . . . . ?
C2P C1P C6P C5P -0.9(7) . . . . ?
C2 C1P C6P C5P -178.4(4) . . . . ?
O2 C2 C7P C12P 117.5(4) . . . . ?
C1P C2 C7P C12P -123.0(4) . . . . ?
C1 C2 C7P C12P -0.6(6) . . . . ?
O2 C2 C7P C8P -65.5(5) . . . . ?
C1P C2 C7P C8P 54.0(5) . . . . ?
C1 C2 C7P C8P 176.4(4) . . . . ?
C12P C7P C8P C9P -1.0(7) . . . . ?
C2 C7P C8P C9P -178.2(4) . . . . ?
C7P C8P C9P C10P 1.4(8) . . . . ?
C8P C9P C10P C11P -0.8(8) . . . . ?
C9P C10P C11P C12P 0.0(8) . . . . ?
C10P C11P C12P C7P 0.3(8) . . . . ?
C8P C7P C12P C11P 0.2(7) . . . . ?
C2 C7P C12P C11P 177.2(4) . . . . ?

loop_
_platon_squeeze_void_nr
_platon_squeeze_void_average_x
_platon_squeeze_void_average_y
_platon_squeeze_void_average_z
_platon_squeeze_void_volume
_platon_squeeze_void_count_electrons
1 0.000 0.500 0.000 155.4 7.9
2 0.500 0.000 0.500 155.3 9.0
